data_4075371
loop_
_publ_author_name
'Ma, Liqing'
'Woloszynek, Robert A.'
'Chen, Weizhong'
'Ren, Tong'
'Protasiewicz, John D.'

_publ_section_title
;
 A New Twist on Pincer Ligands and Complexes
;
_journal_issue 14
_journal_name_full Organometallics
_journal_page_first 3301
_journal_paper_doi 10.1021/om060256z
_journal_volume 25
_journal_year 2006
_chemical_formula_sum 'C42 H31 Br O2 P2 Pd'
_chemical_formula_weight 815.92
_chemical_name_systematic
; 
 ? 
;
_space_group_IT_number 60
_symmetry_cell_setting orthorhombic
_symmetry_space_group_name_Hall '-P 2n 2ab'
_symmetry_space_group_name_H-M 'P b c n'
_atom_sites_solution_hydrogens geom
_atom_sites_solution_primary direct
_atom_sites_solution_secondary difmap
_audit_creation_method SHELXL-97
_cell_angle_alpha 90.00
_cell_angle_beta 90.00
_cell_angle_gamma 90.00
_cell_formula_units_Z 4
_cell_length_a 14.9444(2)
_cell_length_b 11.6289(2)
_cell_length_c 19.7745(3)
_cell_measurement_reflns_used 2869
_cell_measurement_temperature 100(2)
_cell_measurement_theta_max 32.62
_cell_measurement_theta_min 2.45
_cell_volume 3436.55(9)
_computing_cell_refinement 'Bruker APEX2'
_computing_data_collection 'Bruker APEX2'
_computing_data_reduction 'Bruker SAINT'
_computing_molecular_graphics 'Bruker SHELXTL'
_computing_publication_material 'Bruker SHELXTL'
_computing_structure_refinement 'Bruker SHELXTL'
_computing_structure_solution 'Bruker SHELXTL'
_diffrn_ambient_temperature 100(2)
_diffrn_measured_fraction_theta_full 0.917
_diffrn_measured_fraction_theta_max 0.917
_diffrn_measurement_device_type 'Bruker Kappa APEX II CCD area detector'
_diffrn_measurement_method 'phi and omega scans'
_diffrn_radiation_monochromator graphite
_diffrn_radiation_source 'fine-focus sealed tube'
_diffrn_radiation_type MoK\a
_diffrn_radiation_wavelength 0.71073
_diffrn_reflns_av_R_equivalents 0.0306
_diffrn_reflns_av_sigmaI/netI 0.0537
_diffrn_reflns_limit_h_max 10
_diffrn_reflns_limit_h_min -22
_diffrn_reflns_limit_k_max 17
_diffrn_reflns_limit_k_min -8
_diffrn_reflns_limit_l_max 23
_diffrn_reflns_limit_l_min -30
_diffrn_reflns_number 11657
_diffrn_reflns_theta_full 33.14
_diffrn_reflns_theta_max 33.14
_diffrn_reflns_theta_min 3.03
_exptl_absorpt_coefficient_mu 1.833
_exptl_absorpt_correction_T_max 0.8100
_exptl_absorpt_correction_T_min 0.6472
_exptl_absorpt_correction_type 'numerical face-indexed'
_exptl_absorpt_process_details 'Bruker SADABS'
_exptl_crystal_colour 'clear, light brown'
_exptl_crystal_density_diffrn 1.577
_exptl_crystal_density_meas 0
_exptl_crystal_density_method 'not measured'
_exptl_crystal_description block
_exptl_crystal_F_000 1640
_exptl_crystal_size_max 0.26
_exptl_crystal_size_mid 0.20
_exptl_crystal_size_min 0.12
_refine_diff_density_max 0.679
_refine_diff_density_min -0.727
_refine_diff_density_rms 0.107
_refine_ls_extinction_coef 0
_refine_ls_extinction_method none
_refine_ls_goodness_of_fit_ref 1.018
_refine_ls_hydrogen_treatment mixed
_refine_ls_matrix_type full
_refine_ls_number_parameters 235
_refine_ls_number_reflns 6006
_refine_ls_number_restraints 0
_refine_ls_restrained_S_all 1.018
_refine_ls_R_factor_all 0.0677
_refine_ls_R_factor_gt 0.0362
_refine_ls_shift/su_max 0.003
_refine_ls_shift/su_mean 0.000
_refine_ls_structure_factor_coef Fsqd
_refine_ls_weighting_details 'calc w=1/[\s^2^(Fo^2^)+(0.0349P)^2^+0.3357P] where P=(Fo^2^+2Fc^2^)/3'
_refine_ls_weighting_scheme calc
_refine_ls_wR_factor_gt 0.0774
_refine_ls_wR_factor_ref 0.0885
_reflns_number_gt 4070
_reflns_number_total 6006
_reflns_threshold_expression >2sigma(I)
_cod_data_source_file om060256zsi20060321_102604.cif
_cod_data_source_block case02
_cod_depositor_comments
;
The following automatic conversions were performed:

'_symmetry_cell_setting' value 'Orthorhombic' changed to
'orthorhombic' according to
/home/saulius/struct/CIF-dictionaries/cif_core.dic dictionary named
'cif_core.dic' version 2.4.1 from 2010-06-29.

Automatic conversion script
Id: cif_fix_values 1715 2011-07-08 13:25:40Z adriana 
;
_cod_original_sg_symbol_H-M Pbcn
_cod_database_code 4075371

loop_
_symmetry_equiv_pos_as_xyz
'x, y, z'
'-x+1/2, -y+1/2, z+1/2'
'-x, y, -z+1/2'
'x+1/2, -y+1/2, -z'
'-x, -y, -z'
'x-1/2, y-1/2, -z-1/2'
'x, -y, z-1/2'
'-x-1/2, y-1/2, z'

loop_
_atom_site_label
_atom_site_type_symbol
_atom_site_fract_x
_atom_site_fract_y
_atom_site_fract_z
_atom_site_U_iso_or_equiv
_atom_site_adp_type
_atom_site_occupancy
_atom_site_symmetry_multiplicity
_atom_site_calc_flag
_atom_site_refinement_flags
Pd1 Pd 0.0000 0.406272(19) 0.2500 0.01065(6) Uani 1 2 d S
Br1 Br 0.0000 0.19200(3) 0.2500 0.02436(8) Uani 1 2 d S
C1 C 0.0000 0.5837(3) 0.2500 0.0138(5) Uani 1 2 d S
C2 C -0.07079(14) 0.6461(2) 0.22133(10) 0.0154(4) Uani 1 1 d .
C3 C -0.07166(16) 0.7659(2) 0.22314(11) 0.0198(5) Uani 1 1 d .
H21 H -0.1219 0.8063 0.2058 0.027(7) Uiso 1 1 calc R
C4 C 0.0000 0.8271(3) 0.2500 0.0236(7) Uani 1 2 d S
H22 H 0.0000 0.9088 0.2500 0.019(10) Uiso 1 2 calc SR
C5 C -0.14434(14) 0.58696(19) 0.18517(10) 0.0147(4) Uani 1 1 d .
C6 C -0.23406(15) 0.5956(2) 0.20486(12) 0.0216(5) Uani 1 1 d .
H17 H -0.2493 0.6391 0.2438 0.019(7) Uiso 1 1 calc R
C7 C -0.30074(15) 0.5414(2) 0.16827(13) 0.0257(5) Uani 1 1 d .
H16 H -0.3612 0.5465 0.1828 0.041(8) Uiso 1 1 calc R
C8 C -0.27963(16) 0.4800(2) 0.11079(13) 0.0271(6) Uani 1 1 d .
H15 H -0.3258 0.4437 0.0856 0.023(7) Uiso 1 1 calc R
C9 C -0.19171(15) 0.4709(2) 0.08950(12) 0.0213(5) Uani 1 1 d .
H14 H -0.1770 0.4283 0.0500 0.030(8) Uiso 1 1 calc R
C10 C -0.12588(14) 0.5247(2) 0.12661(10) 0.0159(4) Uani 1 1 d .
O1 O -0.03735(10) 0.52142(13) 0.10293(7) 0.0144(3) Uani 1 1 d .
P1 P 0.02924(4) 0.42780(5) 0.13742(3) 0.01229(11) Uani 1 1 d .
C11 C 0.02395(15) 0.31342(19) 0.07515(10) 0.0141(4) Uani 1 1 d .
C12 C -0.04606(14) 0.2341(2) 0.07729(11) 0.0171(4) Uani 1 1 d .
H12 H -0.0853 0.2325 0.1150 0.016(6) Uiso 1 1 calc R
C13 C -0.05830(16) 0.1576(2) 0.02442(11) 0.0206(5) Uani 1 1 d .
H11 H -0.1066 0.1045 0.0258 0.020(7) Uiso 1 1 calc R
C14 C -0.00046(16) 0.1578(2) -0.03066(11) 0.0212(4) Uani 1 1 d .
H10 H -0.0084 0.1043 -0.0665 0.017(6) Uiso 1 1 calc R
C15 C 0.06875(16) 0.2366(2) -0.03285(11) 0.0194(5) Uani 1 1 d .
H9 H 0.1082 0.2375 -0.0705 0.035(8) Uiso 1 1 calc R
C16 C 0.08106(15) 0.31390(19) 0.01921(10) 0.0153(4) Uani 1 1 d .
H8 H 0.1287 0.3679 0.0170 0.012(6) Uiso 1 1 calc R
C17 C 0.13785(14) 0.4910(2) 0.12466(10) 0.0150(4) Uani 1 1 d .
C18 C 0.21127(14) 0.4285(2) 0.14746(11) 0.0196(5) Uani 1 1 d .
H2 H 0.2028 0.3564 0.1691 0.028(7) Uiso 1 1 calc R
C19 C 0.29732(15) 0.4721(2) 0.13848(12) 0.0246(5) Uani 1 1 d .
H3 H 0.3476 0.4292 0.1535 0.025(7) Uiso 1 1 calc R
C20 C 0.30960(16) 0.5774(2) 0.10787(12) 0.0248(5) Uani 1 1 d .
H4 H 0.3683 0.6069 0.1016 0.037(8) Uiso 1 1 calc R
C21 C 0.23617(16) 0.6404(2) 0.08627(12) 0.0247(5) Uani 1 1 d .
H5 H 0.2448 0.7134 0.0658 0.051(10) Uiso 1 1 calc R
C22 C 0.15014(15) 0.5976(2) 0.09438(11) 0.0196(5) Uani 1 1 d .
H6 H 0.1000 0.6409 0.0793 0.028(7) Uiso 1 1 calc R

loop_
_atom_site_aniso_label
_atom_site_aniso_U_11
_atom_site_aniso_U_22
_atom_site_aniso_U_33
_atom_site_aniso_U_23
_atom_site_aniso_U_13
_atom_site_aniso_U_12
Pd1 0.01349(9) 0.00991(11) 0.00856(9) 0.000 0.00001(8) 0.000
Br1 0.0427(2) 0.01218(17) 0.01822(15) 0.000 -0.00820(14) 0.000
C1 0.0148(11) 0.0158(15) 0.0107(11) 0.000 0.0010(11) 0.000
C2 0.0231(10) 0.0141(12) 0.0091(9) 0.0006(8) 0.0022(8) 0.0023(8)
C3 0.0310(12) 0.0137(13) 0.0146(10) -0.0009(9) -0.0023(9) 0.0055(9)
C4 0.044(2) 0.0080(15) 0.0183(15) 0.000 0.0001(15) 0.000
C5 0.0173(9) 0.0126(12) 0.0142(9) 0.0015(8) 0.0006(7) 0.0029(8)
C6 0.0226(11) 0.0195(14) 0.0225(11) 0.0031(10) 0.0050(9) 0.0053(9)
C7 0.0155(11) 0.0236(15) 0.0380(14) 0.0088(12) 0.0009(10) 0.0028(9)
C8 0.0200(11) 0.0232(15) 0.0381(14) 0.0066(12) -0.0108(10) -0.0022(10)
C9 0.0246(11) 0.0162(13) 0.0231(12) -0.0001(10) -0.0078(9) 0.0009(9)
C10 0.0177(10) 0.0141(12) 0.0158(10) 0.0033(8) 0.0017(8) 0.0024(8)
O1 0.0171(7) 0.0150(9) 0.0111(7) 0.0021(6) 0.0010(6) 0.0025(6)
P1 0.0151(2) 0.0119(3) 0.0098(2) 0.0002(2) 0.00094(19) 0.0002(2)
C11 0.0190(10) 0.0129(12) 0.0105(9) 0.0010(8) 0.0004(7) 0.0024(8)
C12 0.0203(11) 0.0145(12) 0.0164(10) 0.0012(9) 0.0009(8) -0.0001(8)
C13 0.0247(11) 0.0178(13) 0.0192(11) -0.0011(9) -0.0028(9) -0.0012(9)
C14 0.0332(12) 0.0158(12) 0.0147(10) -0.0032(8) -0.0045(9) 0.0048(11)
C15 0.0283(12) 0.0173(13) 0.0125(10) 0.0001(9) 0.0034(8) 0.0051(9)
C16 0.0197(10) 0.0132(12) 0.0131(9) 0.0017(8) 0.0003(8) 0.0008(8)
C17 0.0203(10) 0.0140(12) 0.0107(9) -0.0014(8) 0.0020(8) -0.0012(8)
C18 0.0186(10) 0.0201(13) 0.0199(11) 0.0019(9) 0.0011(8) 0.0005(9)
C19 0.0179(11) 0.0322(16) 0.0238(12) -0.0017(11) -0.0005(9) 0.0012(10)
C20 0.0213(11) 0.0296(16) 0.0234(12) -0.0037(11) 0.0046(9) -0.0104(10)
C21 0.0293(13) 0.0213(15) 0.0235(12) -0.0006(10) 0.0029(9) -0.0101(10)
C22 0.0236(11) 0.0161(13) 0.0190(10) 0.0023(9) 0.0016(8) -0.0015(9)

loop_
_atom_type_symbol
_atom_type_description
_atom_type_scat_dispersion_real
_atom_type_scat_dispersion_imag
_atom_type_scat_source
C C 0.0033 0.0016 'International Tables Vol C Tables 4.2.6.8 and 6.1.1.4'
H H 0.0000 0.0000 'International Tables Vol C Tables 4.2.6.8 and 6.1.1.4'
O O 0.0106 0.0060 'International Tables Vol C Tables 4.2.6.8 and 6.1.1.4'
P P 0.1023 0.0942 'International Tables Vol C Tables 4.2.6.8 and 6.1.1.4'
Pd Pd -0.9988 1.0072 'International Tables Vol C Tables 4.2.6.8 and 6.1.1.4'
Br Br -0.2901 2.4595 'International Tables Vol C Tables 4.2.6.8 and 6.1.1.4'

loop_
_geom_angle_atom_site_label_1
_geom_angle_atom_site_label_2
_geom_angle_atom_site_label_3
_geom_angle
_geom_angle_site_symmetry_1
_geom_angle_site_symmetry_3
C1 Pd1 P1 83.703(16) . 3
C1 Pd1 P1 83.703(16) . .
P1 Pd1 P1 167.41(3) 3 .
C1 Pd1 Br1 180.0 . .
P1 Pd1 Br1 96.297(16) 3 .
P1 Pd1 Br1 96.297(16) . .
C2 C1 C2 117.7(3) 3 .
C2 C1 Pd1 121.16(14) 3 .
C2 C1 Pd1 121.16(14) . .
C3 C2 C1 120.9(2) . .
C3 C2 C5 118.0(2) . .
C1 C2 C5 121.0(2) . .
C4 C3 C2 120.9(2) . .
C3 C4 C3 118.5(3) 3 .
C10 C5 C6 117.3(2) . .
C10 C5 C2 119.72(19) . .
C6 C5 C2 122.9(2) . .
C7 C6 C5 120.8(2) . .
C8 C7 C6 120.1(2) . .
C7 C8 C9 120.5(2) . .
C10 C9 C8 118.8(2) . .
C9 C10 C5 122.5(2) . .
C9 C10 O1 118.87(19) . .
C5 C10 O1 118.55(19) . .
C10 O1 P1 117.08(13) . .
O1 P1 C17 102.70(9) . .
O1 P1 C11 100.35(9) . .
C17 P1 C11 104.09(10) . .
O1 P1 Pd1 111.45(5) . .
C17 P1 Pd1 110.75(7) . .
C11 P1 Pd1 124.98(7) . .
C16 C11 C12 119.0(2) . .
C16 C11 P1 120.52(17) . .
C12 C11 P1 119.78(16) . .
C13 C12 C11 120.1(2) . .
C12 C13 C14 120.5(2) . .
C15 C14 C13 119.4(2) . .
C16 C15 C14 120.6(2) . .
C15 C16 C11 120.5(2) . .
C22 C17 C18 120.1(2) . .
C22 C17 P1 122.97(17) . .
C18 C17 P1 116.93(17) . .
C17 C18 C19 119.8(2) . .
C20 C19 C18 120.1(2) . .
C19 C20 C21 119.9(2) . .
C20 C21 C22 120.6(2) . .
C21 C22 C17 119.5(2) . .

loop_
_geom_bond_atom_site_label_1
_geom_bond_atom_site_label_2
_geom_bond_distance
_geom_bond_site_symmetry_2
Pd1 C1 2.063(3) .
Pd1 P1 2.2824(5) 3
Pd1 P1 2.2824(5) .
Pd1 Br1 2.4918(4) .
C1 C2 1.403(3) 3
C1 C2 1.403(3) .
C2 C3 1.394(3) .
C2 C5 1.481(3) .
C3 C4 1.391(3) .
C4 C3 1.391(3) 3
C5 C10 1.393(3) .
C5 C6 1.400(3) .
C6 C7 1.383(3) .
C7 C8 1.379(4) .
C8 C9 1.384(3) .
C9 C10 1.378(3) .
C10 O1 1.404(2) .
O1 P1 1.6250(15) .
P1 C17 1.800(2) .
P1 C11 1.814(2) .
C11 C16 1.397(3) .
C11 C12 1.396(3) .
C12 C13 1.385(3) .
C13 C14 1.390(3) .
C14 C15 1.382(4) .
C15 C16 1.379(3) .
C17 C22 1.389(3) .
C17 C18 1.391(3) .
C18 C19 1.394(3) .
C19 C20 1.378(3) .
C20 C21 1.387(4) .
C21 C22 1.388(3) .
